data_2101917
loop_
_publ_author_name
'Yeo, L.'
'Harris, K. D. M.'

_publ_section_title
;
 Definitive Structural Characterization of the Conventional
 Low-Temperature Host Structure in Urea Inclusion Compounds
;
_journal_issue 5
_journal_name_full 'Acta Crystallographica Section B'
_journal_page_first 822
_journal_page_last 830
_journal_paper_doi 10.1107/S0108768197005417
_journal_volume 53
_journal_year 1997
_chemical_formula_moiety 'C1 H4 N2 O1 , 0.07C10 H22 Br2'
_chemical_formula_sum 'C1.7 H5.54 Br0.14 N2 O'
_chemical_formula_weight 88
_chemical_name_systematic
;
 1,10-dibromodecane/urea inclusion
;
_space_group_IT_number 178
_symmetry_cell_setting hexagonal
_symmetry_space_group_name_Hall 'P 61 2 (0 0 5)'
_symmetry_space_group_name_H-M 'P 61 2 2'
_audit_creation_method SHELXL
_cell_angle_alpha 90.00
_cell_angle_beta 90.00
_cell_angle_gamma 120.00
_cell_formula_units_Z 6
_cell_length_a 8.271(3)
_cell_length_b 8.271(3)
_cell_length_c 11.083(3)
_cell_measurement_reflns_used ' 3351 (post-refined using complete data set).'
_cell_measurement_temperature 293(2)
_cell_measurement_theta_max 50.21
_cell_measurement_theta_min 2.5
_cell_volume 656.6(4)
_computing_cell_refinement 'R-Axis II software (Rigaku, 1994)'
_computing_data_collection 'R-Axis II software (Rigaku, 1994)'
_computing_data_reduction ' TeXsan (Molecular Structure Corporation,1993)'
_computing_molecular_graphics 'Biosym, InsightII'
_computing_publication_material 'SHELXL-93 (Sheldrick, 1993)'
_computing_structure_refinement 'SHELXL-93 (Sheldrick, 1993)'
_computing_structure_solution ' TeXsan (Molecular Structure Corporation,1993)'
_diffrn_ambient_temperature 293(2)
_diffrn_measurement_device 'Rigaku R-Axis II area detector'
_diffrn_measurement_method 'image plate scanning'
_diffrn_radiation_monochromator graphite
_diffrn_radiation_source 'rotating anode'
_diffrn_radiation_type MoK\a
_diffrn_radiation_wavelength 0.71069
_diffrn_reflns_av_R_equivalents 0.1054
_diffrn_reflns_av_sigmaI/netI 0.0425
_diffrn_reflns_limit_h_max 9
_diffrn_reflns_limit_h_min -9
_diffrn_reflns_limit_k_max 9
_diffrn_reflns_limit_k_min -9
_diffrn_reflns_limit_l_max 13
_diffrn_reflns_limit_l_min -12
_diffrn_reflns_number 3351
_diffrn_reflns_theta_max 25.10
_diffrn_reflns_theta_min 2.84
_exptl_absorpt_coefficient_mu 0.90
_exptl_absorpt_correction_type none
_exptl_crystal_colour colourless
_exptl_crystal_density_diffrn 1.276
_exptl_crystal_density_meas ?
_exptl_crystal_description 'Hexagonal needle'
_exptl_crystal_F_000 264
_exptl_crystal_size_max 0.4
_exptl_crystal_size_mid 0.3
_exptl_crystal_size_min 0.3
_refine_diff_density_max 0.327
_refine_diff_density_min -0.159
_refine_ls_abs_structure_details 'Flack H D (1983), Acta Cryst. A39, 876-881'
_refine_ls_abs_structure_Flack 8.(10)
_refine_ls_extinction_coef none
_refine_ls_extinction_method none
_refine_ls_goodness_of_fit_all 1.230
_refine_ls_goodness_of_fit_obs 1.240
_refine_ls_hydrogen_treatment
;
 hydrogen atoms were added to the urea molecules according to standard
 geometry and refined using a "riding" model.  The Uiso of each hydrogen
 was refined as 1.2 times the equivalent isotropic atomic displacement
 of the nitrogen atom to which it is attached.
;
_refine_ls_matrix_type full
_refine_ls_number_parameters 24
_refine_ls_number_reflns 393
_refine_ls_number_restraints 0
_refine_ls_restrained_S_all 1.230
_refine_ls_restrained_S_obs 1.240
_refine_ls_R_factor_all 0.1153
_refine_ls_R_factor_obs 0.1133
_refine_ls_shift/esd_max 0.001
_refine_ls_shift/esd_mean 0.000
_refine_ls_structure_factor_coef Fsqd
_refine_ls_weighting_details 'w=1/[\s^2^(Fo^2^)+(0.1184P)^2^+1.4180P] where P=(Fo^2^+2Fc^2^)/3'
_refine_ls_weighting_scheme calc
_refine_ls_wR_factor_all 0.2915
_refine_ls_wR_factor_obs 0.2903
_reflns_number_observed 384
_reflns_number_total 393
_reflns_observed_criterion >2sigma(I)
_cod_data_source_file ha0155.cif
_cod_data_source_block DB10rt
_cod_depositor_comments
;
The following automatic conversions were performed:
'_symmetry_cell_setting' value 'Hexagonal' changed to 'hexagonal'
according to '/home/saulius/struct/CIF-dictionaries/cif_core.dic'
dictionary named 'cif_core.dic' version 2.4.1 from 2010-06-29.

Automatic conversion script
Id: cif_fix_enum 1527 2010-12-29 10:47:43Z saulius 

The following automatic conversions were performed:

'_symmetry_cell_setting' value 'Hexagonal' changed to 'hexagonal'
according to /home/saulius/struct/CIF-dictionaries/cif_core.dic
dictionary named 'cif_core.dic' version 2.4.1 from 2010-06-29.

Automatic conversion script
Id: cif_fix_values 1715 2011-07-08 13:25:40Z adriana 

The following automatic conversions were performed:

'_refine_ls_weighting_scheme' value 'calc
w=1/[\s^2^(Fo^2^)+(0.1184P)^2^+1.4180P] where P=(Fo^2^+2Fc^2^)/3' was
changed to 'calc'. New tag '_refine_ls_weighting_details' was
created. The value of the new tag was set to
'w=1/[\s^2^(Fo^2^)+(0.1184P)^2^+1.4180P] where P=(Fo^2^+2Fc^2^)/3'.

Automatic conversion script
Id: cif_fix_values 3143 2015-03-26 13:38:13Z robertas 
;
_cod_original_cell_volume 656.7(4)
_cod_original_sg_symbol_H-M 'P 61 22'
_cod_original_formula_sum 'C1.7 H5.54 Br0.14 N2 O1'
_cod_database_code 2101917

loop_
_symmetry_equiv_pos_as_xyz
'x, y, z'
'-y, x-y, z+1/3'
'-x+y, -x, z+2/3'
'-x, -y, z+1/2'
'y, -x+y, z+5/6'
'x-y, x, z+1/6'
'y, x, -z+1/3'
'-x, -x+y, -z+2/3'
'x-y, -y, -z'
'-y, -x, -z+5/6'
'x, x-y, -z+1/6'
'-x+y, y, -z+1/2'

loop_
_atom_site_aniso_label
_atom_site_aniso_U_11
_atom_site_aniso_U_22
_atom_site_aniso_U_33
_atom_site_aniso_U_12
_atom_site_aniso_U_13
_atom_site_aniso_U_23
O1 0.036(3) 0.048(3) 0.029(3) 0.018(2) 0.000 0.000(2)
N1 0.032(3) 0.062(4) 0.030(2) 0.015(3) -0.002(2) 0.003(2)
C1 0.043(4) 0.033(3) 0.032(4) 0.022(2) 0.000 -0.005(3)

loop_
_atom_site_label
_atom_site_fract_x
_atom_site_fract_y
_atom_site_fract_z
_atom_site_U_iso_or_equiv
_atom_site_thermal_displace_type
_atom_site_calc_flag
_atom_site_refinement_flags
_atom_site_occupancy
_atom_site_type_symbol
O1 0.6406(7) 0.3203(4) 0.0833 0.039(2) Uani d S 1 O
N1 0.9125(7) 0.4344(7) 0.1862(4) 0.045(2) Uani d . 1 N
H1A 0.8531(7) 0.3905(7) 0.2528(4) 0.054 Uiso calc R 1 H
H1B 1.0326(7) 0.4945(7) 0.1858(4) 0.054 Uiso calc R 1 H
C1 0.8183(11) 0.4092(6) 0.0833 0.035(2) Uani d S 1 C
C2 0.951(4) 0.0000 0.0000 0.183(10) Uiso d S 1 C
C3 1.009(6) 0.005(3) 0.0833 0.231(14) Uiso d S 1 C

loop_
_atom_type_symbol
_atom_type_description
_atom_type_scat_dispersion_real
_atom_type_scat_dispersion_imag
_atom_type_scat_source
O O 0.0106 0.0060 'International Tables Vol C Tables 4.2.6.8 and 6.1.1.4'
N N 0.0061 0.0033 'International Tables Vol C Tables 4.2.6.8 and 6.1.1.4'
H H 0.0000 0.0000 'International Tables Vol C Tables 4.2.6.8 and 6.1.1.4'
C C 0.0033 0.0016 'International Tables Vol C Tables 4.2.6.8 and 6.1.1.4'

loop_
_geom_angle_atom_site_label_1
_geom_angle_atom_site_label_2
_geom_angle_atom_site_label_3
_geom_angle_site_symmetry_1
_geom_angle_site_symmetry_3
_geom_angle
_geom_angle_publ_flag
O1 C1 N1 . 11 120.3(4) y
O1 C1 N1 . . 120.3(4) ?
N1 C1 N1 11 . 119.4(7) y
C3 C2 C3 . 5_664 127.(5) ?
C3 C2 C2 . 6_545 24.(3) ?
C3 C2 C2 5_664 6_545 145.(3) ?
C3 C2 C2 . 5_664 145.(3) ?
C3 C2 C2 5_664 5_664 24.(3) ?
C2 C2 C2 6_545 5_664 167.7(9) ?
C2 C3 C2 . 6_545 132.(5) ?
C2 C3 C3 . 5_664 27.(3) ?
C2 C3 C3 6_545 5_664 152.(4) ?
C2 C3 C3 . 6_545 152.(4) ?
C2 C3 C3 6_545 6_545 27.(3) ?
C3 C3 C3 5_664 6_545 177.9(13) ?

loop_
_geom_bond_atom_site_label_1
_geom_bond_atom_site_label_2
_geom_bond_site_symmetry_2
_geom_bond_distance
_geom_bond_publ_flag
O1 C1 . 1.273(10) y
N1 C1 . 1.337(6) y
C1 N1 11 1.337(6) ?
C2 C3 . 1.03(2) ?
C2 C3 5_664 1.03(2) ?
C2 C2 6_545 1.891(6) ?
C2 C2 5_664 1.891(6) ?
C3 C2 6_545 1.03(2) ?
C3 C3 5_664 1.848(2) ?
C3 C3 6_545 1.848(2) ?
